data_1525604
loop_
_publ_author_name
'Bae, D.H.'
'Seff, K.'

_publ_section_title
;
 Extensive intrazeolitic hydrolysis of Zn(II): partial structures of
 partially and fully hydrated Zn(II)-exchanged zeolite X
;
_journal_name_full 'Microporous and Mesoporous Materials'
_journal_page_first 232
_journal_page_last 245
_journal_volume 40
_journal_year 2000
_chemical_formula_sum 'Al91.9968 O434.656 Si100.003 Zn55.296'
_chemical_name_systematic 'Zn55.3 (H3 O)40 (Al92 Si100 O384) (O H)58.85'
_space_group_IT_number 203
_symmetry_space_group_name_Hall '-F 2uv 2vw 3'
_symmetry_space_group_name_H-M 'F d -3 :2'
_cell_angle_alpha 90
_cell_angle_beta 90
_cell_angle_gamma 90
_cell_formula_units_Z 1
_cell_length_a 24.872
_cell_length_b 24.872
_cell_length_c 24.872
_cell_volume 15386.227
_citation_journal_id_ASTM MIMMFJ
_cod_data_source_file Bae_MIMMFJ_2000_255.cif
_cod_data_source_block Al91.9968O434.656Si100.003Zn55.296
_cod_original_cell_volume 15386.23
_cod_database_code 1525604

loop_
_symmetry_equiv_pos_as_xyz
x,y,z
-x+1/4,-y+1/4,z
x,-y+1/4,-z+1/4
-x+1/4,y,-z+1/4
z,x,y
-z+1/4,-x+1/4,y
z,-x+1/4,-y+1/4
-z+1/4,x,-y+1/4
y,z,x
y,-z+1/4,-x+1/4
-y+1/4,z,-x+1/4
-y+1/4,-z+1/4,x
-x,-y,-z
x-1/4,y-1/4,-z
-x,y-1/4,z-1/4
x-1/4,-y,z-1/4
-z,-x,-y
z-1/4,x-1/4,-y
-z,x-1/4,y-1/4
z-1/4,-x,y-1/4
-y,-z,-x
-y,z-1/4,x-1/4
y-1/4,-z,x-1/4
y-1/4,z-1/4,-x
x,y+1/2,z+1/2
-x+1/4,-y+3/4,z+1/2
x,-y+3/4,-z+3/4
-x+1/4,y+1/2,-z+3/4
z,x+1/2,y+1/2
-z+1/4,-x+3/4,y+1/2
z,-x+3/4,-y+3/4
-z+1/4,x+1/2,-y+3/4
y,z+1/2,x+1/2
y,-z+3/4,-x+3/4
-y+1/4,z+1/2,-x+3/4
-y+1/4,-z+3/4,x+1/2
-x,-y+1/2,-z+1/2
x-1/4,y+1/4,-z+1/2
-x,y+1/4,z+1/4
x-1/4,-y+1/2,z+1/4
-z,-x+1/2,-y+1/2
z-1/4,x+1/4,-y+1/2
-z,x+1/4,y+1/4
z-1/4,-x+1/2,y+1/4
-y,-z+1/2,-x+1/2
-y,z+1/4,x+1/4
y-1/4,-z+1/2,x+1/4
y-1/4,z+1/4,-x+1/2
x+1/2,y,z+1/2
-x+3/4,-y+1/4,z+1/2
x+1/2,-y+1/4,-z+3/4
-x+3/4,y,-z+3/4
z+1/2,x,y+1/2
-z+3/4,-x+1/4,y+1/2
z+1/2,-x+1/4,-y+3/4
-z+3/4,x,-y+3/4
y+1/2,z,x+1/2
y+1/2,-z+1/4,-x+3/4
-y+3/4,z,-x+3/4
-y+3/4,-z+1/4,x+1/2
-x+1/2,-y,-z+1/2
x+1/4,y-1/4,-z+1/2
-x+1/2,y-1/4,z+1/4
x+1/4,-y,z+1/4
-z+1/2,-x,-y+1/2
z+1/4,x-1/4,-y+1/2
-z+1/2,x-1/4,y+1/4
z+1/4,-x,y+1/4
-y+1/2,-z,-x+1/2
-y+1/2,z-1/4,x+1/4
y+1/4,-z,x+1/4
y+1/4,z-1/4,-x+1/2
x+1/2,y+1/2,z
-x+3/4,-y+3/4,z
x+1/2,-y+3/4,-z+1/4
-x+3/4,y+1/2,-z+1/4
z+1/2,x+1/2,y
-z+3/4,-x+3/4,y
z+1/2,-x+3/4,-y+1/4
-z+3/4,x+1/2,-y+1/4
y+1/2,z+1/2,x
y+1/2,-z+3/4,-x+1/4
-y+3/4,z+1/2,-x+1/4
-y+3/4,-z+3/4,x
-x+1/2,-y+1/2,-z
x+1/4,y+1/4,-z
-x+1/2,y+1/4,z-1/4
x+1/4,-y+1/2,z-1/4
-z+1/2,-x+1/2,-y
z+1/4,x+1/4,-y
-z+1/2,x+1/4,y-1/4
z+1/4,-x+1/2,y-1/4
-y+1/2,-z+1/2,-x
-y+1/2,z+1/4,x-1/4
y+1/4,-z+1/2,x-1/4
y+1/4,z+1/4,-x

loop_
_atom_site_label
_atom_site_type_symbol
_atom_site_fract_x
_atom_site_fract_y
_atom_site_fract_z
_atom_site_occupancy
_atom_site_U_iso_or_equiv
Zn2 Zn+2 0.0448 0.0448 0.0448 0.203 0.0
O4 O-2 -0.0729 0.0761 0.1777 1 0.0
O6 O-2 0.2627 0.2627 0.2627 0.688 0.0
Zn6 Zn+2 0.2158 0.2946 0.2932 0.035 0.0
Zn9 Zn+2 0.4565 0.4565 0.4565 0.109 0.0
Zn1 Zn+2 0 0 0 0.106 0.0
O2 O-2 -0.0009 -0.0032 0.1455 1 0.0
O8 O-2 0.3284 0.3284 0.3284 0.073 0.0
Zn3 Zn+2 0.0712 0.0712 0.0712 0.259 0.0
O5 O-2 0.1677 0.1677 0.1677 0.563 0.0
Zn7 Zn+2 0.3281 0.2389 0.4206 0.083 0.0
Al1 Al+3 -0.0532 0.0368 0.1241 0.9583 0.0
O1 O-2 0.8922 -0.001 0.1044 1 0.0
Si2 Si+4 -0.0532 0.0368 0.1241 0.0417 0.0
O3 O-2 -0.031 0.0755 0.0715 1 0.0
Zn5 Zn+2 0.2807 0.1584 0.421 0.108 0.0
Si1 Si+4 -0.0531 0.1251 0.036 1 0.0
Zn8 Zn+2 0.3047 0.2001 0.3689 0.066 0.0
O7 O-2 0.1653 0.1653 0.1653 0.259 0.0
Zn4 Zn+2 0.2221 0.2221 0.2221 0.228 0.0
